data_1548624
loop_
_publ_author_name
'Gruene, T.'
'Teng, Li.'
'Van Genderen, E.'
'Pinar, A. B.'
'Van Bokhoven, J. A.'

_publ_section_title
;
 Characterization at the level of individual crystals: single crystal MFI
 type zeolite grains
;
_journal_name_full 'Chemistry - A European Journal'
_journal_paper_doi 10.1002/chem.201704213
_journal_year 2017
_chemical_formula_sum 'O24 Si12'
_chemical_formula_weight 721.20
_space_group_crystal_system orthorhombic
_space_group_IT_number 62
_space_group_name_Hall '-P 2ac 2n'
_space_group_name_H-M_alt 'P n m a'
_symmetry_space_group_name_Hall '-P 2ac 2n'
_symmetry_space_group_name_H-M 'P n m a'
_atom_sites_solution_hydrogens .
_audit_creation_method SHELXL-2016/6
_cell_angle_alpha 90
_cell_angle_beta 90
_cell_angle_gamma 90
_cell_formula_units_Z 8
_cell_length_a 20.33(2)
_cell_length_b 20.12(6)
_cell_length_c 13.636(8)
_cell_measurement_temperature 293(2)
_cell_volume 5578(18)
_computing_structure_refinement 'SHELXL-2016/6 (Sheldrick, 2016)'
_computing_structure_solution 'SHELXT 2014/5 (Sheldrick, 2014)'
_diffrn_ambient_temperature 293(2)
_diffrn_measured_fraction_theta_full 0.725
_diffrn_measured_fraction_theta_max 0.725
_diffrn_radiation_wavelength 0.02508
_diffrn_reflns_av_R_equivalents 0.1498
_diffrn_reflns_av_unetI/netI 0.1252
_diffrn_reflns_Laue_measured_fraction_full 0.725
_diffrn_reflns_Laue_measured_fraction_max 0.725
_diffrn_reflns_limit_h_max 18
_diffrn_reflns_limit_h_min -18
_diffrn_reflns_limit_k_max 18
_diffrn_reflns_limit_k_min -17
_diffrn_reflns_limit_l_max 13
_diffrn_reflns_limit_l_min -13
_diffrn_reflns_number 6799
_diffrn_reflns_point_group_measured_fraction_full 0.725
_diffrn_reflns_point_group_measured_fraction_max 0.725
_diffrn_reflns_theta_full 0.715
_diffrn_reflns_theta_max 0.715
_diffrn_reflns_theta_min 0.064
_exptl_absorpt_coefficient_mu 0.274
_exptl_crystal_density_diffrn 1.718
_exptl_crystal_F_000 940
_refine_diff_density_max 0.216
_refine_diff_density_min -0.175
_refine_diff_density_rms 0.047
_refine_ls_extinction_coef .
_refine_ls_extinction_method none
_refine_ls_goodness_of_fit_ref 1.442
_refine_ls_hydrogen_treatment undef
_refine_ls_matrix_type full
_refine_ls_number_parameters 331
_refine_ls_number_reflns 2176
_refine_ls_number_restraints 360
_refine_ls_restrained_S_all 1.342
_refine_ls_R_factor_all 0.2342
_refine_ls_R_factor_gt 0.1560
_refine_ls_shift/su_max 0.051
_refine_ls_shift/su_mean 0.000
_refine_ls_structure_factor_coef Fsqd
_refine_ls_weighting_details 'w=1/[\s^2^(Fo^2^)+(0.2000P)^2^] where P=(Fo^2^+2Fc^2^)/3'
_refine_ls_weighting_scheme calc
_refine_ls_wR_factor_gt 0.4227
_refine_ls_wR_factor_ref 0.4601
_reflns_Friedel_coverage 0.000
_reflns_Friedel_fraction_full .
_reflns_Friedel_fraction_max .
_reflns_number_gt 1094
_reflns_number_total 2176
_reflns_threshold_expression 'I > 2\s(I)'
_cod_data_source_file zsm5_ChemEurJ.cif
_cod_data_source_block z2a
_cod_database_code 1548624
_shelx_shelxl_version_number 2016/6
_shelx_space_group_comment
;
The symmetry employed for this shelxl refinement is uniquely defined
by the following loop, which should always be used as a source of
symmetry information in preference to the above space-group names.
They are only intended as comments.
;

loop_
_space_group_symop_operation_xyz
'x, y, z'
'-x+1/2, -y, z+1/2'
'-x, y+1/2, -z'
'x+1/2, -y+1/2, -z+1/2'
'-x, -y, -z'
'x-1/2, y, -z-1/2'
'x, -y-1/2, z'
'-x-1/2, y-1/2, z-1/2'

loop_
_atom_site_label
_atom_site_type_symbol
_atom_site_fract_x
_atom_site_fract_y
_atom_site_fract_z
_atom_site_U_iso_or_equiv
_atom_site_adp_type
_atom_site_occupancy
_atom_site_site_symmetry_order
_atom_site_calc_flag
_atom_site_refinement_flags_posn
_atom_site_refinement_flags_adp
_atom_site_refinement_flags_occupancy
_atom_site_disorder_assembly
_atom_site_disorder_group
Si1 Si 0.4230(4) 1.0572(4) 0.6626(5) 0.015(3) Uani 1 1 d D . . . .
Si2 Si 0.3077(4) 1.0295(4) 0.8105(5) 0.021(3) Uani 1 1 d D . . . .
Si3 Si 0.2802(4) 1.0615(4) 1.0297(5) 0.017(3) Uani 1 1 d D . . . .
Si4 Si 0.1223(4) 1.0644(4) 1.0257(5) 0.014(3) Uani 1 1 d D . . . .
Si5 Si 0.0717(4) 1.0289(4) 0.8144(4) 0.008(2) Uani 1 1 d D . . . .
Si6 Si 0.1863(4) 1.0589(4) 0.6703(5) 0.019(3) Uani 1 1 d D . . . .
Si7 Si 0.4228(4) 0.8287(4) 0.6737(5) 0.014(3) Uani 1 1 d D . . . .
Si8 Si 0.3074(4) 0.8703(4) 0.8154(5) 0.019(3) Uani 1 1 d D . . . .
Si9 Si 0.2744(4) 0.8275(4) 1.0308(5) 0.017(3) Uani 1 1 d D . . . .
Si10 Si 0.1193(4) 0.8268(4) 1.0271(5) 0.018(3) Uani 1 1 d D . . . .
Si11 Si 0.0695(4) 0.8700(4) 0.8168(5) 0.014(2) Uani 1 1 d D . . . .
Si12 Si 0.1867(4) 0.8280(4) 0.6812(5) 0.024(3) Uani 1 1 d D . . . .
O1 O 0.3718(7) 1.0546(11) 0.7525(10) 0.050(5) Uani 1 1 d D . . . .
O2 O 0.3079(8) 1.0613(8) 0.9188(6) 0.035(4) Uani 1 1 d D . . . .
O3 O 0.2012(5) 1.0589(12) 1.0292(13) 0.062(7) Uani 1 1 d D . . . .
O4 O 0.0977(9) 1.0622(9) 0.9138(7) 0.043(5) Uani 1 1 d D . . . .
O5 O 0.1158(6) 1.0561(10) 0.7247(9) 0.038(4) Uani 1 1 d D . . . .
O6 O 0.2435(7) 1.0542(11) 0.7522(10) 0.052(5) Uani 1 1 d D . . . .
O7 O 0.3717(7) 0.8422(10) 0.7619(10) 0.048(5) Uani 1 1 d D . . . .
O8 O 0.3087(9) 0.8460(10) 0.9276(7) 0.048(5) Uani 1 1 d D . . . .
O9 O 0.1969(4) 0.8463(8) 1.0260(12) 0.035(4) Uani 1 1 d D . . . .
O10 O 0.0901(10) 0.8354(10) 0.9184(8) 0.053(5) Uani 1 1 d D . . . .
O11 O 0.1155(7) 0.8441(11) 0.7283(12) 0.052(5) Uani 1 1 d D . . . .
O12 O 0.2416(7) 0.8450(11) 0.7617(10) 0.051(6) Uani 1 1 d D . . . .
O13 O 0.3082(13) 0.9497(5) 0.8179(18) 0.082(7) Uani 1 1 d D . . . .
O14 O 0.0790(9) 0.9495(5) 0.8261(12) 0.047(5) Uani 1 1 d D . . . .
O15 O 0.4200(8) 1.1255(7) 0.6009(11) 0.037(5) Uani 1 1 d D . . . .
O16 O 0.4079(9) 0.9970(7) 0.5873(10) 0.041(5) Uani 1 1 d D . . . .
O17 O 0.4018(9) 0.8668(6) 0.5741(8) 0.034(5) Uani 1 1 d D . . . .
O18 O 0.1896(9) 1.1297(6) 0.6148(10) 0.039(5) Uani 1 1 d D . . . .
O19 O 0.1914(9) 1.0016(7) 0.5883(10) 0.043(5) Uani 1 1 d D . . . .
O20 O 0.1963(10) 0.8709(7) 0.5825(9) 0.047(5) Uani 1 1 d D . . . .
O21 O -0.0039(5) 1.0496(9) 0.7931(9) 0.029(4) Uani 1 1 d D . . . .
O22 O -0.0052(5) 0.8512(10) 0.7898(11) 0.045(5) Uani 1 1 d D . . . .
O23 O 0.4227(13) 0.750000 0.6487(13) 0.034(7) Uani 1 2 d DS T P . .
O24 O 0.1925(14) 0.750000 0.6552(16) 0.042(6) Uani 1 2 d DS T P . .
O25 O 0.2840(11) 0.750000 1.0563(13) 0.025(5) Uani 1 2 d DS T P . .
O26 O 0.1125(12) 0.750000 1.0590(14) 0.031(6) Uani 1 2 d DS T P . .

loop_
_atom_site_aniso_label
_atom_site_aniso_U_11
_atom_site_aniso_U_22
_atom_site_aniso_U_33
_atom_site_aniso_U_23
_atom_site_aniso_U_13
_atom_site_aniso_U_12
Si1 0.014(8) 0.009(7) 0.022(4) 0.002(4) 0.003(4) 0.004(4)
Si2 0.011(7) 0.023(7) 0.030(5) -0.003(5) 0.006(4) 0.006(4)
Si3 0.019(6) 0.006(9) 0.025(4) -0.007(5) -0.002(4) 0.004(4)
Si4 0.010(6) 0.019(9) 0.014(4) -0.014(5) 0.002(4) -0.001(4)
Si5 0.014(6) 0.009(6) 0.002(4) -0.001(4) -0.002(4) 0.001(4)
Si6 0.016(7) 0.025(7) 0.017(4) 0.006(4) 0.011(4) 0.000(4)
Si7 0.016(8) 0.011(7) 0.017(4) 0.004(4) 0.010(4) 0.000(4)
Si8 0.025(7) 0.024(7) 0.007(4) -0.004(4) 0.004(4) 0.002(4)
Si9 0.023(6) 0.014(7) 0.015(4) 0.004(5) -0.004(4) -0.003(4)
Si10 0.015(6) 0.017(8) 0.021(5) 0.004(5) 0.000(4) -0.008(4)
Si11 0.005(6) 0.011(6) 0.027(5) -0.002(4) 0.001(4) 0.004(4)
Si12 0.005(7) 0.036(8) 0.029(5) -0.007(5) 0.005(4) -0.002(5)
O1 0.030(9) 0.074(15) 0.046(8) -0.008(8) 0.018(7) -0.012(9)
O2 0.031(11) 0.042(12) 0.033(6) -0.008(7) 0.009(6) -0.015(8)
O3 0.015(7) 0.10(2) 0.071(11) -0.020(13) 0.004(7) 0.009(9)
O4 0.041(12) 0.059(14) 0.029(6) -0.035(8) -0.014(6) -0.002(8)
O5 0.022(8) 0.061(13) 0.030(7) 0.026(8) 0.015(6) 0.012(8)
O6 0.028(8) 0.089(16) 0.039(8) 0.011(9) -0.009(7) 0.007(9)
O7 0.035(10) 0.075(15) 0.034(7) -0.007(9) 0.018(7) 0.015(9)
O8 0.043(13) 0.075(14) 0.025(6) 0.016(7) 0.008(6) 0.004(9)
O9 0.019(6) 0.017(11) 0.070(10) 0.012(9) 0.004(7) 0.000(5)
O10 0.060(14) 0.054(14) 0.046(7) 0.014(8) -0.025(8) 0.001(9)
O11 0.024(9) 0.073(15) 0.061(9) -0.034(10) 0.017(7) 0.006(8)
O12 0.032(9) 0.091(16) 0.031(7) -0.005(9) -0.002(7) -0.023(9)
O13 0.11(2) 0.022(7) 0.111(15) -0.007(8) 0.024(13) -0.005(7)
O14 0.071(14) 0.013(6) 0.057(9) -0.008(6) 0.001(9) -0.002(6)
O15 0.041(14) 0.015(10) 0.054(9) 0.013(7) -0.022(9) 0.000(7)
O16 0.069(16) 0.016(11) 0.038(7) -0.001(7) -0.029(9) 0.005(8)
O17 0.069(16) 0.013(12) 0.021(7) 0.006(7) -0.005(8) 0.004(8)
O18 0.053(14) 0.024(10) 0.039(8) 0.006(7) 0.015(8) -0.007(7)
O19 0.057(15) 0.026(11) 0.044(8) -0.005(7) 0.013(9) 0.007(8)
O20 0.061(16) 0.037(13) 0.044(8) 0.003(8) 0.008(8) -0.002(9)
O21 0.014(7) 0.047(13) 0.026(8) 0.007(8) -0.006(6) -0.001(7)
O22 0.010(8) 0.078(17) 0.046(9) -0.003(10) 0.006(7) -0.015(8)
O23 0.07(2) 0.013(9) 0.018(10) 0.000 -0.018(11) 0.000
O24 0.044(19) 0.034(9) 0.047(12) 0.000 0.018(12) 0.000
O25 0.033(17) 0.015(9) 0.027(10) 0.000 -0.024(10) 0.000
O26 0.039(18) 0.014(9) 0.039(11) 0.000 0.014(11) 0.000

loop_
_atom_type_symbol
_atom_type_description
_atom_type_scat_dispersion_real
_atom_type_scat_dispersion_imag
_atom_type_scat_source
O O 0.0000 0.0000 'International Tables Vol C Tables 4.2.6.8 and 6.1.1.4'
Si Si 0.0000 0.0000 'International Tables Vol C Tables 4.2.6.8 and 6.1.1.4'

loop_
_geom_angle_atom_site_label_1
_geom_angle_atom_site_label_2
_geom_angle_atom_site_label_3
_geom_angle
_geom_angle_site_symmetry_1
_geom_angle_site_symmetry_3
O1 Si1 O21 108.0(9) . 6_657
O1 Si1 O15 113.6(11) . .
O21 Si1 O15 108.1(9) 6_657 .
O1 Si1 O16 109.7(11) . .
O21 Si1 O16 110.0(10) 6_657 .
O15 Si1 O16 107.5(9) . .
O1 Si2 O13 109.9(12) . .
O1 Si2 O6 108.5(11) . .
O13 Si2 O6 110.3(13) . .
O1 Si2 O2 108.9(9) . .
O13 Si2 O2 109.8(12) . .
O6 Si2 O2 109.4(10) . .
O3 Si3 O19 109.5(12) . 2_575
O3 Si3 O20 109.0(12) . 2_575
O19 Si3 O20 109.8(10) 2_575 2_575
O3 Si3 O2 110.1(10) . .
O19 Si3 O2 109.8(10) 2_575 .
O20 Si3 O2 108.5(9) 2_575 .
O4 Si4 O3 109.7(10) . .
O4 Si4 O17 108.6(9) . 2_575
O3 Si4 O17 110.5(11) . 2_575
O4 Si4 O16 110.8(11) . 2_575
O3 Si4 O16 108.1(12) . 2_575
O17 Si4 O16 109.2(10) 2_575 2_575
O4 Si5 O14 107.5(10) . .
O4 Si5 O5 108.4(10) . .
O14 Si5 O5 111.1(10) . .
O4 Si5 O21 111.0(10) . .
O14 Si5 O21 111.2(10) . .
O5 Si5 O21 107.7(8) . .
O19 Si6 O6 113.1(11) . .
O19 Si6 O5 110.6(10) . .
O6 Si6 O5 108.6(9) . .
O19 Si6 O18 107.7(9) . .
O6 Si6 O18 110.2(11) . .
O5 Si6 O18 106.5(9) . .
O22 Si7 O7 107.9(10) 6_657 .
O22 Si7 O17 111.5(11) 6_657 .
O7 Si7 O17 112.1(10) . .
O22 Si7 O23 110.0(12) 6_657 .
O7 Si7 O23 108.7(12) . .
O17 Si7 O23 106.7(8) . .
O13 Si8 O7 110.7(13) . .
O13 Si8 O8 106.5(13) . .
O7 Si8 O8 108.3(10) . .
O13 Si8 O12 109.6(13) . .
O7 Si8 O12 111.0(11) . .
O8 Si8 O12 110.6(10) . .
O18 Si9 O25 108.0(9) 2_575 .
O18 Si9 O8 107.6(10) 2_575 .
O25 Si9 O8 111.1(12) . .
O18 Si9 O9 110.2(10) 2_575 .
O25 Si9 O9 110.6(11) . .
O8 Si9 O9 109.3(10) . .
O15 Si10 O10 109.3(11) 2_575 .
O15 Si10 O26 111.2(10) 2_575 .
O10 Si10 O26 108.7(12) . .
O15 Si10 O9 110.2(10) 2_575 .
O10 Si10 O9 108.9(11) . .
O26 Si10 O9 108.6(11) . .
O10 Si11 O22 109.9(11) . .
O10 Si11 O11 110.8(11) . .
O22 Si11 O11 107.4(9) . .
O10 Si11 O14 109.3(11) . .
O22 Si11 O14 111.4(11) . .
O11 Si11 O14 108.1(11) . .
O12 Si12 O20 112.0(10) . .
O12 Si12 O24 107.9(14) . .
O20 Si12 O24 109.2(10) . .
O12 Si12 O11 108.1(11) . .
O20 Si12 O11 109.5(11) . .
O24 Si12 O11 110.2(12) . .
Si2 O1 Si1 155.6(13) . .
Si2 O2 Si3 149.3(11) . .
Si3 O3 Si4 174.0(17) . .
Si5 O4 Si4 156.6(13) . .
Si5 O5 Si6 148.6(11) . .
Si2 O6 Si6 160.8(14) . .
Si8 O7 Si7 157.8(12) . .
Si8 O8 Si9 153.3(13) . .
Si9 O9 Si10 152.4(12) . .
Si11 O10 Si10 159.9(15) . .
Si11 O11 Si12 151.7(13) . .
Si12 O12 Si8 163.6(12) . .
Si8 O13 Si2 175.1(18) . .
Si5 O14 Si11 164.1(13) . .
Si10 O15 Si1 148.9(12) 2_574 .
Si4 O16 Si1 167.2(14) 2_574 .
Si4 O17 Si7 146.4(10) 2_574 .
Si9 O18 Si6 145.6(12) 2_574 .
Si3 O19 Si6 159.2(13) 2_574 .
Si12 O20 Si3 149.5(12) . 2_574
Si1 O21 Si5 146.4(9) 6_557 .
Si11 O22 Si7 148.6(11) . 6_557
Si7 O23 Si7 155.7(13) . 7_575
Si12 O24 Si12 153.2(15) . 7_575
Si9 O25 Si9 151.3(13) . 7_575
Si10 O26 Si10 147.1(14) 7_575 .

loop_
_geom_bond_atom_site_label_1
_geom_bond_atom_site_label_2
_geom_bond_distance
_geom_bond_site_symmetry_2
Si1 O1 1.609(9) .
Si1 O21 1.612(9) 6_657
Si1 O15 1.613(10) .
Si1 O16 1.618(9) .
Si2 O1 1.605(9) .
Si2 O13 1.608(10) .
Si2 O6 1.608(9) .
Si2 O2 1.610(9) .
Si3 O3 1.607(9) .
Si3 O19 1.608(9) 2_575
Si3 O20 1.612(10) 2_575
Si3 O2 1.613(9) .
Si4 O4 1.606(9) .
Si4 O3 1.609(9) .
Si4 O17 1.610(10) 2_575
Si4 O16 1.615(9) 2_575
Si5 O4 1.601(9) .
Si5 O14 1.613(10) .
Si5 O5 1.613(9) .
Si5 O21 1.618(9) .
Si6 O19 1.609(9) .
Si6 O6 1.614(9) .
Si6 O5 1.615(9) .
Si6 O18 1.615(10) .
Si7 O22 1.610(9) 6_657
Si7 O7 1.613(9) .
Si7 O17 1.618(9) .
Si7 O23 1.619(9) .
Si8 O13 1.599(10) .
Si8 O7 1.600(9) .
Si8 O8 1.606(9) .
Si8 O12 1.607(9) .
Si9 O18 1.609(9) 2_575
Si9 O25 1.610(9) .
Si9 O8 1.613(9) .
Si9 O9 1.623(9) .
Si10 O15 1.604(9) 2_575
Si10 O10 1.607(9) .
Si10 O26 1.611(9) .
Si10 O9 1.625(9) .
Si11 O10 1.606(9) .
Si11 O22 1.609(9) .
Si11 O11 1.613(9) .
Si11 O14 1.615(10) .
Si12 O12 1.601(9) .
Si12 O20 1.610(9) .
Si12 O24 1.614(9) .
Si12 O11 1.617(9) .
